data_7221153
loop_
_publ_author_name
'Hasegawa, Tsukasa'
'Ashizawa, Minoru'
'Matsumoto, Hidetoshi'

_publ_section_title
;
 Design and Structure-Property Relationship of Benzothienoisoindigo in
 Organic Field Effect Transistors
;
_journal_name_full 'RSC Adv.'
_journal_paper_doi 10.1039/C5RA07660A
_journal_year 2015
_chemical_formula_moiety 'C28 H34 N2 O2'
_chemical_formula_sum 'C28 H34 N2 O2'
_chemical_formula_weight 430.59
_space_group_IT_number 14
_symmetry_cell_setting monoclinic
_symmetry_Int_Tables_number 14
_symmetry_space_group_name_Hall '-P 2ybc'
_symmetry_space_group_name_H-M 'P 1 21/c 1'
_atom_sites_solution_hydrogens geom
_atom_sites_solution_primary direct
_atom_sites_solution_secondary difmap
_audit_update_record
;
2015-04-27 deposited with the CCDC.
2015-07-09 downloaded from the CCDC.
;
_cell_angle_alpha 90.0000
_cell_angle_beta 92.2269(13)
_cell_angle_gamma 90.0000
_cell_formula_units_Z 2
_cell_length_a 14.8546(3)
_cell_length_b 4.93706(9)
_cell_length_c 16.1007(4)
_cell_measurement_reflns_used 10937
_cell_measurement_temperature 173
_cell_measurement_theta_max 68.19
_cell_measurement_theta_min 2.98
_cell_volume 1179.90(4)
_computing_cell_refinement 'RAPID AUTO'
_computing_data_collection 'RAPID AUTO (Rigaku, ????)'
_computing_data_reduction 'RAPID AUTO'
_computing_molecular_graphics 'CrystalStructure 4.0'
_computing_publication_material 'CrystalStructure 4.0 (Rigaku, 2010)'
_computing_structure_refinement 'SHELXL97 (Sheldrick, 2008)'
_computing_structure_solution 'Il Milione (Burla, et al., 2007)'
_diffrn_ambient_temperature 173
_diffrn_detector_area_resol_mean 10.000
_diffrn_measured_fraction_theta_full 0.999
_diffrn_measured_fraction_theta_max 0.999
_diffrn_measurement_device_type 'Rigaku R-AXIS RAPID'
_diffrn_measurement_method \w
_diffrn_radiation_type 'Cu K\a'
_diffrn_radiation_wavelength 1.54187
_diffrn_reflns_av_R_equivalents 0.0307
_diffrn_reflns_limit_h_max 17
_diffrn_reflns_limit_h_min -17
_diffrn_reflns_limit_k_max 5
_diffrn_reflns_limit_k_min -5
_diffrn_reflns_limit_l_max 19
_diffrn_reflns_limit_l_min -19
_diffrn_reflns_number 12796
_diffrn_reflns_theta_full 68.19
_diffrn_reflns_theta_max 68.19
_diffrn_standards_number 0
_exptl_absorpt_coefficient_mu 0.593
_exptl_absorpt_correction_type none
_exptl_crystal_colour unknown
_exptl_crystal_density_diffrn 1.212
_exptl_crystal_density_method 'not measured'
_exptl_crystal_description unknown
_exptl_crystal_F_000 464.00
_exptl_crystal_size_max 0.100
_exptl_crystal_size_mid 0.100
_exptl_crystal_size_min 0.100
_refine_diff_density_max 0.220
_refine_diff_density_min -0.130
_refine_ls_extinction_method none
_refine_ls_goodness_of_fit_ref 1.100
_refine_ls_hydrogen_treatment constr
_refine_ls_number_parameters 145
_refine_ls_number_reflns 2150
_refine_ls_number_restraints 0
_refine_ls_R_factor_gt 0.0359
_refine_ls_shift/su_max 0.000
_refine_ls_structure_factor_coef Fsqd
_refine_ls_weighting_details 'w = 1/[\s^2^(Fo^2^)+(0.0497P)^2^+0.2176P] where P=(Fo^2^+2Fc^2^)/3'
_refine_ls_weighting_scheme calc
_refine_ls_wR_factor_ref 0.1018
_reflns_number_gt 1771
_reflns_number_total 2150
_reflns_threshold_expression F^2^>2.0\s(F^2^)
_cod_data_source_file c5ra07660a2.cif
_cod_data_source_block 1
_cod_original_cell_volume 1179.91(4)
_cod_database_code 7221153

loop_
_symmetry_equiv_pos_site_id
_symmetry_equiv_pos_as_xyz
1 +X,+Y,+Z
2 -X,1/2+Y,1/2-Z
3 -X,-Y,-Z
4 +X,1/2-Y,1/2+Z

loop_
_atom_site_label
_atom_site_type_symbol
_atom_site_fract_x
_atom_site_fract_y
_atom_site_fract_z
_atom_site_U_iso_or_equiv
_atom_site_adp_type
_atom_site_occupancy
_atom_site_symmetry_multiplicity
_atom_site_calc_flag
_atom_site_refinement_flags
O1 O 0.54979(7) 0.0542(2) 0.66288(5) 0.0423(3) Uani 1.0 4 d .
N1 N 0.63529(7) -0.2804(2) 0.61016(6) 0.0298(3) Uani 1.0 4 d .
C1 C 0.58589(8) -0.4146(3) 0.39403(7) 0.0293(3) Uani 1.0 4 d .
C2 C 0.64645(9) -0.6217(3) 0.37744(8) 0.0344(4) Uani 1.0 4 d .
C3 C 0.70675(9) -0.7168(3) 0.43815(8) 0.0365(4) Uani 1.0 4 d .
C4 C 0.70725(8) -0.6108(3) 0.51809(8) 0.0337(3) Uani 1.0 4 d .
C5 C 0.64661(8) -0.4070(3) 0.53402(7) 0.0273(3) Uani 1.0 4 d .
C6 C 0.58529(7) -0.3002(3) 0.47339(7) 0.0254(3) Uani 1.0 4 d .
C7 C 0.53317(8) -0.0857(3) 0.51439(7) 0.0249(3) Uani 1.0 4 d .
C8 C 0.56987(8) -0.0850(3) 0.60400(7) 0.0286(3) Uani 1.0 4 d .
C9 C 0.68024(8) -0.3561(3) 0.68861(8) 0.0318(3) Uani 1.0 4 d .
C10 C 0.77158(8) -0.2218(3) 0.70369(8) 0.0334(3) Uani 1.0 4 d .
C11 C 0.81723(8) -0.3234(3) 0.78405(8) 0.0339(4) Uani 1.0 4 d .
C12 C 0.90881(9) -0.1977(3) 0.80530(8) 0.0372(4) Uani 1.0 4 d .
C13 C 0.95154(9) -0.3059(4) 0.88563(9) 0.0446(4) Uani 1.0 4 d .
C14 C 1.04516(10) -0.1907(4) 0.90577(10) 0.0546(5) Uani 1.0 4 d .
H1 H 0.5460 -0.3527 0.3523 0.0351 Uiso 1.0 4 calc R
H2 H 0.6462 -0.6973 0.3245 0.0413 Uiso 1.0 4 calc R
H3 H 0.7473 -0.8527 0.4254 0.0437 Uiso 1.0 4 calc R
H4 H 0.7471 -0.6750 0.5595 0.0404 Uiso 1.0 4 calc R
H5B H 0.6882 -0.5511 0.6897 0.0381 Uiso 1.0 4 calc R
H6A H 0.6418 -0.3081 0.7336 0.0381 Uiso 1.0 4 calc R
H7B H 0.7638 -0.0271 0.7068 0.0400 Uiso 1.0 4 calc R
H8A H 0.8096 -0.2608 0.6575 0.0400 Uiso 1.0 4 calc R
H9B H 0.8245 -0.5182 0.7801 0.0406 Uiso 1.0 4 calc R
H10A H 0.7778 -0.2878 0.8294 0.0406 Uiso 1.0 4 calc R
H11B H 0.9487 -0.2331 0.7603 0.0446 Uiso 1.0 4 calc R
H12A H 0.9019 -0.0029 0.8099 0.0446 Uiso 1.0 4 calc R
H13B H 0.9558 -0.5016 0.8818 0.0535 Uiso 1.0 4 calc R
H14A H 0.9127 -0.2635 0.9309 0.0535 Uiso 1.0 4 calc R
H15A H 1.0416 0.0030 0.9095 0.0656 Uiso 1.0 4 calc R
H16C H 1.0849 -0.2397 0.8626 0.0656 Uiso 1.0 4 calc R
H17B H 1.0679 -0.2630 0.9578 0.0656 Uiso 1.0 4 calc R

loop_
_atom_site_aniso_label
_atom_site_aniso_U_11
_atom_site_aniso_U_22
_atom_site_aniso_U_33
_atom_site_aniso_U_12
_atom_site_aniso_U_13
_atom_site_aniso_U_23
O1 0.0539(6) 0.0450(6) 0.0273(5) 0.0153(5) -0.0073(5) -0.0092(5)
N1 0.0317(6) 0.0319(6) 0.0254(6) 0.0049(5) -0.0035(5) -0.0014(5)
C1 0.0321(7) 0.0300(7) 0.0259(7) -0.0011(5) 0.0036(5) 0.0001(5)
C2 0.0396(7) 0.0353(7) 0.0290(7) 0.0027(6) 0.0089(6) -0.0029(6)
C3 0.0356(7) 0.0342(7) 0.0402(8) 0.0071(6) 0.0096(6) -0.0015(6)
C4 0.0298(7) 0.0351(7) 0.0361(8) 0.0056(6) -0.0001(6) 0.0021(6)
C5 0.0262(6) 0.0282(7) 0.0277(7) -0.0022(5) 0.0010(5) -0.0007(5)
C6 0.0246(6) 0.0252(7) 0.0267(7) -0.0023(5) 0.0028(5) 0.0009(5)
C7 0.0265(6) 0.0252(6) 0.0231(7) -0.0023(5) 0.0012(5) -0.0001(5)
C8 0.0317(7) 0.0277(7) 0.0263(7) 0.0004(5) -0.0017(5) -0.0010(5)
C9 0.0363(7) 0.0322(7) 0.0264(7) 0.0038(6) -0.0050(6) 0.0023(6)
C10 0.0357(7) 0.0319(7) 0.0321(8) 0.0013(6) -0.0036(6) 0.0024(6)
C11 0.0343(7) 0.0333(7) 0.0333(8) 0.0025(6) -0.0054(6) 0.0023(6)
C12 0.0360(8) 0.0389(8) 0.0360(8) -0.0002(6) -0.0058(6) 0.0007(6)
C13 0.0417(8) 0.0519(9) 0.0393(9) -0.0020(7) -0.0103(7) 0.0035(7)
C14 0.0430(9) 0.0723(12) 0.0474(10) -0.0039(8) -0.0134(7) 0.0011(8)

loop_
_atom_type_symbol
_atom_type_description
_atom_type_scat_dispersion_real
_atom_type_scat_dispersion_imag
_atom_type_scat_source
C C 0.0181 0.0091
;
International Tables for Crystallography
(1992, Vol. C, Tables 4.2.6.8 and 6.1.1.4)
;
H H 0.0000 0.0000
;
International Tables for Crystallography
(1992, Vol. C, Table 6.1.1.4)
;
O O 0.0492 0.0322
;
International Tables for Crystallography
(1992, Vol. C, Tables 4.2.6.8 and 6.1.1.4)
;
N N 0.0311 0.0180
;
International Tables for Crystallography
(1992, Vol. C, Tables 4.2.6.8 and 6.1.1.4)
;

loop_
_geom_angle_atom_site_label_1
_geom_angle_atom_site_label_2
_geom_angle_atom_site_label_3
_geom_angle
_geom_angle_publ_flag
_geom_angle_site_symmetry_1
_geom_angle_site_symmetry_3
C5 N1 C8 111.22(10) yes . .
C5 N1 C9 125.61(11) yes . .
C8 N1 C9 122.97(10) yes . .
C2 C1 C6 119.91(11) yes . .
C1 C2 C3 121.24(12) yes . .
C2 C3 C4 120.49(13) yes . .
C3 C4 C5 117.80(12) yes . .
N1 C5 C4 126.35(11) yes . .
N1 C5 C6 110.15(10) yes . .
C4 C5 C6 123.50(11) yes . .
C1 C6 C5 117.03(11) yes . .
C1 C6 C7 135.90(11) yes . .
C5 C6 C7 107.06(10) yes . .
C6 C7 C7 132.36(11) yes . 3_656
C6 C7 C8 104.45(10) yes . .
C7 C7 C8 123.18(11) yes 3_656 .
O1 C8 N1 122.39(11) yes . .
O1 C8 C7 130.51(11) yes . .
N1 C8 C7 107.10(10) yes . .
N1 C9 C10 113.78(11) yes . .
C9 C10 C11 110.93(11) yes . .
C10 C11 C12 114.93(11) yes . .
C11 C12 C13 112.89(12) yes . .
C12 C13 C14 113.44(13) yes . .
C2 C1 H1 120.043 no . .
C6 C1 H1 120.048 no . .
C1 C2 H2 119.381 no . .
C3 C2 H2 119.376 no . .
C2 C3 H3 119.756 no . .
C4 C3 H3 119.751 no . .
C3 C4 H4 121.100 no . .
C5 C4 H4 121.099 no . .
N1 C9 H5B 108.796 no . .
N1 C9 H6A 108.805 no . .
C10 C9 H5B 108.810 no . .
C10 C9 H6A 108.805 no . .
H5B C9 H6A 107.676 no . .
C9 C10 H7B 109.443 no . .
C9 C10 H8A 109.451 no . .
C11 C10 H7B 109.457 no . .
C11 C10 H8A 109.455 no . .
H7B C10 H8A 108.049 no . .
C10 C11 H9B 108.544 no . .
C10 C11 H10A 108.543 no . .
C12 C11 H9B 108.529 no . .
C12 C11 H10A 108.532 no . .
H9B C11 H10A 107.530 no . .
C11 C12 H11B 109.007 no . .
C11 C12 H12A 109.010 no . .
C13 C12 H11B 109.014 no . .
C13 C12 H12A 109.005 no . .
H11B C12 H12A 107.791 no . .
C12 C13 H13B 108.881 no . .
C12 C13 H14A 108.880 no . .
C14 C13 H13B 108.885 no . .
C14 C13 H14A 108.883 no . .
H13B C13 H14A 107.715 no . .
C13 C14 H15A 109.474 no . .
C13 C14 H16C 109.469 no . .
C13 C14 H17B 109.473 no . .
H15A C14 H16C 109.470 no . .
H15A C14 H17B 109.473 no . .
H16C C14 H17B 109.468 no . .

loop_
_geom_bond_atom_site_label_1
_geom_bond_atom_site_label_2
_geom_bond_distance
_geom_bond_publ_flag
_geom_bond_site_symmetry_2
O1 C8 1.2175(15) yes .
N1 C5 1.3921(16) yes .
N1 C8 1.3701(16) yes .
N1 C9 1.4544(16) yes .
C1 C2 1.3947(18) yes .
C1 C6 1.3974(16) yes .
C2 C3 1.3820(19) yes .
C3 C4 1.3891(19) yes .
C4 C5 1.3811(18) yes .
C5 C6 1.4113(16) yes .
C6 C7 1.4821(17) yes .
C7 C7 1.3659(17) yes 3_656
C7 C8 1.5224(16) yes .
C9 C10 1.5211(17) yes .
C10 C11 1.5222(18) yes .
C11 C12 1.5221(18) yes .
C12 C13 1.516(2) yes .
C13 C14 1.526(2) yes .
C1 H1 0.930 no .
C2 H2 0.930 no .
C3 H3 0.930 no .
C4 H4 0.930 no .
C9 H5B 0.970 no .
C9 H6A 0.970 no .
C10 H7B 0.970 no .
C10 H8A 0.970 no .
C11 H9B 0.970 no .
C11 H10A 0.970 no .
C12 H11B 0.970 no .
C12 H12A 0.970 no .
C13 H13B 0.970 no .
C13 H14A 0.970 no .
C14 H15A 0.960 no .
C14 H16C 0.960 no .
C14 H17B 0.960 no .

loop_
_geom_contact_atom_site_label_1
_geom_contact_atom_site_label_2
_geom_contact_distance
_geom_contact_publ_flag
_geom_contact_site_symmetry_2
O1 C1 2.8148(16) no 3_656
O1 C5 3.4338(15) no .
O1 C6 3.5739(15) no .
O1 C6 3.1579(15) no 3_656
O1 C7 3.0685(14) no 3_656
O1 C9 2.8228(16) no .
N1 C1 3.5900(15) no .
C1 C4 2.8104(17) no .
C1 C7 3.4065(17) no 3_656
C1 C8 3.3829(17) no 3_656
C2 C5 2.7347(18) no .
C3 C6 2.8084(18) no .
C4 C9 3.0603(19) no .
C5 C10 3.3691(17) no .
C6 C8 3.2028(16) no 3_656
C8 C10 3.4113(17) no .
O1 C9 3.5127(16) no 1_565
C1 C7 3.4048(17) no 3_646
C1 C8 3.3858(17) no 3_646
C2 C7 3.5498(18) no 3_646
C2 C8 3.5477(18) no 3_646
C3 C6 3.4572(18) no 1_545
C3 C7 3.4232(18) no 1_545
C4 C7 3.4892(18) no 1_545
C4 C8 3.4320(18) no 1_545
C6 C3 3.4572(18) no 1_565
C6 C6 3.3492(16) no 3_646
C6 C7 3.5152(16) no 3_646
C7 C1 3.4048(17) no 3_646
C7 C2 3.5498(18) no 3_646
C7 C3 3.4232(18) no 1_565
C7 C4 3.4892(18) no 1_565
C7 C6 3.5152(16) no 3_646
C8 C1 3.3858(17) no 3_646
C8 C2 3.5477(18) no 3_646
C8 C4 3.4320(18) no 1_565
C9 O1 3.5127(16) no 1_545
O1 H1 2.0560 no 3_656
O1 H6A 2.4988 no .
O1 H7B 3.2546 no .
N1 H4 2.7062 no .
N1 H7B 2.7198 no .
N1 H8A 2.6718 no .
C1 H3 3.2540 no .
C2 H4 3.2492 no .
C3 H1 3.2540 no .
C4 H2 3.2398 no .
C4 H5B 2.8040 no .
C4 H8A 3.1732 no .
C5 H1 3.2442 no .
C5 H3 3.2157 no .
C5 H5B 2.6552 no .
C5 H6A 3.2545 no .
C5 H8A 3.1559 no .
C6 H2 3.2524 no .
C6 H4 3.2962 no .
C7 H1 2.9362 no .
C7 H1 3.2964 no 3_656
C8 H1 2.8668 no 3_656
C8 H5B 3.1780 no .
C8 H6A 2.5568 no .
C8 H7B 3.2784 no .
C9 H4 2.8188 no .
C9 H9B 2.6756 no .
C9 H10A 2.6639 no .
C10 H4 3.2342 no .
C10 H11B 2.7519 no .
C10 H12A 2.7544 no .
C11 H5B 2.6494 no .
C11 H6A 2.7009 no .
C11 H13B 2.6902 no .
C11 H14A 2.7256 no .
C12 H7B 2.7569 no .
C12 H8A 2.7677 no .
C12 H15A 2.7264 no .
C12 H16C 2.7476 no .
C12 H17B 3.3565 no .
C13 H9B 2.7009 no .
C13 H10A 2.7035 no .
C14 H11B 2.7056 no .
C14 H12A 2.7407 no .
H1 H2 2.3166 no .
H2 H3 2.2998 no .
H3 H4 2.3310 no .
H4 H5B 2.3824 no .
H4 H8A 2.7235 no .
H5B H7B 2.8296 no .
H5B H8A 2.3761 no .
H5B H9B 2.4531 no .
H5B H10A 2.8788 no .
H6A H7B 2.3368 no .
H6A H8A 2.8299 no .
H6A H9B 2.9747 no .
H6A H10A 2.4956 no .
H7B H9B 2.8290 no .
H7B H10A 2.3596 no .
H7B H11B 3.0234 no .
H7B H12A 2.5922 no .
H8A H9B 2.3506 no .
H8A H10A 2.8289 no .
H8A H11B 2.6012 no .
H8A H12A 3.0439 no .
H9B H11B 2.3521 no .
H9B H12A 2.8250 no .
H9B H13B 2.4987 no .
H9B H14A 2.9907 no .
H10A H11B 2.8250 no .
H10A H12A 2.3502 no .
H10A H13B 2.9404 no .
H10A H14A 2.5393 no .
H11B H13B 2.3625 no .
H11B H14A 2.8230 no .
H11B H15A 2.9629 no .
H11B H16C 2.5587 no .
H11B H17B 3.5819 no .
H12A H13B 2.8229 no .
H12A H14A 2.3346 no .
H12A H15A 2.5728 no .
H12A H16C 3.0485 no .
H12A H17B 3.5967 no .
H13B H15A 2.8261 no .
H13B H16C 2.3435 no .
H13B H17B 2.3448 no .
H14A H15A 2.3600 no .
H14A H16C 2.8257 no .
H14A H17B 2.3286 no .
O1 H1 3.2111 no 4_545
O1 H2 3.4165 no 3_646
O1 H2 3.0060 no 4_545
O1 H5B 2.8532 no 1_565
O1 H6A 3.5990 no 1_565
O1 H6A 3.4207 no 2_656
N1 H1 3.3199 no 3_646
N1 H4 3.5304 no 1_565
C1 H6A 2.9552 no 4_544
C1 H10A 3.2304 no 4_544
C2 H5B 3.5038 no 4_534
C2 H6A 3.1396 no 4_544
C2 H7B 3.3914 no 4_544
C2 H9B 3.5968 no 4_534
C2 H10A 2.9340 no 4_544
C3 H9B 3.4052 no 4_534
C3 H10A 3.2100 no 4_534
C3 H10A 3.2446 no 4_544
C4 H17B 3.4313 no 2_746
C6 H3 3.3785 no 1_565
C8 H1 3.3549 no 3_646
C8 H4 3.4190 no 1_565
C8 H5B 3.4282 no 1_565
C9 H1 3.5211 no 4_545
C9 H2 3.1609 no 4_535
C9 H2 3.5490 no 4_545
C9 H7B 3.5456 no 1_545
C10 H2 3.4373 no 4_545
C10 H4 3.5701 no 1_565
C10 H5B 3.5396 no 1_565
C10 H16C 3.5212 no 2_746
C10 H16C 3.3953 no 2_756
C11 H2 3.5501 no 4_535
C11 H3 2.9998 no 4_535
C11 H16C 3.4902 no 2_746
C12 H9B 3.5982 no 1_565
C12 H11B 3.5714 no 2_746
C12 H11B 3.3207 no 2_756
C12 H16C 3.5285 no 2_756
C13 H3 3.5505 no 4_535
C13 H11B 3.5260 no 2_746
C13 H17B 3.3200 no 3_747
C14 H4 3.1156 no 2_756
C14 H8A 3.2204 no 2_756
C14 H11B 3.5044 no 2_756
C14 H14A 3.4939 no 3_757
C14 H15A 3.4150 no 3_757
C14 H17B 3.5978 no 3_757
H1 O1 3.2111 no 4_544
H1 N1 3.3199 no 3_646
H1 C8 3.3549 no 3_646
H1 C9 3.5211 no 4_544
H1 H2 3.5973 no 1_565
H1 H5B 3.5494 no 3_646
H1 H6A 3.4921 no 3_646
H1 H6A 2.5531 no 4_544
H1 H10A 3.5459 no 4_544
H2 O1 3.4165 no 3_646
H2 O1 3.0060 no 4_544
H2 C9 3.1609 no 4_534
H2 C9 3.5490 no 4_544
H2 C10 3.4373 no 4_544
H2 C11 3.5501 no 4_534
H2 H1 3.5973 no 1_545
H2 H5B 2.5978 no 4_534
H2 H6A 2.8460 no 4_534
H2 H6A 2.8924 no 4_544
H2 H7B 2.8510 no 4_544
H2 H9B 3.1057 no 4_534
H2 H10A 3.2051 no 4_534
H2 H10A 3.0899 no 4_544
H3 C6 3.3785 no 1_545
H3 C11 2.9998 no 4_534
H3 C13 3.5505 no 4_534
H3 H9B 2.7209 no 4_534
H3 H10A 2.4078 no 4_534
H3 H10A 3.5562 no 4_544
H3 H12A 3.4851 no 4_544
H3 H13B 3.2817 no 4_534
H3 H14A 3.1012 no 4_534
H3 H17B 3.2969 no 2_746
H4 N1 3.5304 no 1_545
H4 C8 3.4190 no 1_545
H4 C10 3.5701 no 1_545
H4 C14 3.1156 no 2_746
H4 H7B 2.9427 no 1_545
H4 H8A 3.4063 no 1_545
H4 H15A 3.2785 no 2_746
H4 H16C 2.7675 no 2_746
H4 H17B 2.8074 no 2_746
H5B O1 2.8532 no 1_545
H5B C2 3.5038 no 4_535
H5B C8 3.4282 no 1_545
H5B C10 3.5396 no 1_545
H5B H1 3.5494 no 3_646
H5B H2 2.5978 no 4_535
H5B H7B 2.6143 no 1_545
H6A O1 3.5990 no 1_545
H6A O1 3.4207 no 2_646
H6A C1 2.9552 no 4_545
H6A C2 3.1396 no 4_545
H6A H1 3.4921 no 3_646
H6A H1 2.5531 no 4_545
H6A H2 2.8460 no 4_535
H6A H2 2.8924 no 4_545
H7B C2 3.3914 no 4_545
H7B C9 3.5456 no 1_565
H7B H2 2.8510 no 4_545
H7B H4 2.9427 no 1_565
H7B H5B 2.6143 no 1_565
H7B H9B 2.9048 no 1_565
H7B H16C 2.9168 no 2_756
H8A C14 3.2204 no 2_746
H8A H4 3.4063 no 1_565
H8A H15A 2.7561 no 2_746
H8A H16C 2.8622 no 2_746
H8A H16C 3.0367 no 2_756
H9B C2 3.5968 no 4_535
H9B C3 3.4052 no 4_535
H9B C12 3.5982 no 1_545
H9B H2 3.1057 no 4_535
H9B H3 2.7209 no 4_535
H9B H7B 2.9048 no 1_545
H9B H12A 2.6904 no 1_545
H9B H16C 2.9201 no 2_746
H10A C1 3.2304 no 4_545
H10A C2 2.9340 no 4_545
H10A C3 3.2100 no 4_535
H10A C3 3.2446 no 4_545
H10A H1 3.5459 no 4_545
H10A H2 3.2051 no 4_535
H10A H2 3.0899 no 4_545
H10A H3 2.4078 no 4_535
H10A H3 3.5562 no 4_545
H11B C12 3.3207 no 2_746
H11B C12 3.5714 no 2_756
H11B C13 3.5260 no 2_756
H11B C14 3.5044 no 2_746
H11B H11B 2.9261 no 2_746
H11B H11B 2.9261 no 2_756
H11B H12A 2.8580 no 2_746
H11B H13B 2.9678 no 2_756
H11B H15A 3.0372 no 2_746
H11B H16C 3.2164 no 2_746
H11B H16C 3.1660 no 2_756
H12A H3 3.4851 no 4_545
H12A H9B 2.6904 no 1_565
H12A H11B 2.8580 no 2_756
H12A H13B 2.8345 no 1_565
H12A H16C 3.0803 no 2_756
H13B H3 3.2817 no 4_535
H13B H11B 2.9678 no 2_746
H13B H12A 2.8345 no 1_545
H13B H15A 2.7861 no 1_545
H13B H17B 2.8652 no 3_747
H14A C14 3.4939 no 3_757
H14A H3 3.1012 no 4_535
H14A H15A 2.9289 no 3_757
H14A H17B 2.9525 no 3_747
H14A H17B 3.1636 no 3_757
H15A C14 3.4150 no 3_757
H15A H4 3.2785 no 2_756
H15A H8A 2.7561 no 2_756
H15A H11B 3.0372 no 2_756
H15A H13B 2.7861 no 1_565
H15A H14A 2.9289 no 3_757
H15A H15A 3.2090 no 3_757
H15A H17B 3.0204 no 3_757
H16C C10 3.3953 no 2_746
H16C C10 3.5212 no 2_756
H16C C11 3.4902 no 2_756
H16C C12 3.5285 no 2_746
H16C H4 2.7675 no 2_756
H16C H7B 2.9168 no 2_746
H16C H8A 3.0367 no 2_746
H16C H8A 2.8622 no 2_756
H16C H9B 2.9201 no 2_756
H16C H11B 3.1660 no 2_746
H16C H11B 3.2164 no 2_756
H16C H12A 3.0803 no 2_746
H17B C4 3.4313 no 2_756
H17B C13 3.3200 no 3_747
H17B C14 3.5978 no 3_757
H17B H3 3.2969 no 2_756
H17B H4 2.8074 no 2_756
H17B H13B 2.8652 no 3_747
H17B H14A 2.9525 no 3_747
H17B H14A 3.1636 no 3_757
H17B H15A 3.0204 no 3_757
H17B H17B 3.4059 no 3_747
H17B H17B 3.5864 no 3_757

loop_
_geom_torsion_atom_site_label_1
_geom_torsion_atom_site_label_2
_geom_torsion_atom_site_label_3
_geom_torsion_atom_site_label_4
_geom_torsion
_geom_torsion_publ_flag
_geom_torsion_site_symmetry_1
_geom_torsion_site_symmetry_3
_geom_torsion_site_symmetry_4
C5 N1 C8 O1 -178.84(10) no . . .
C5 N1 C8 C7 0.88(13) no . . .
C8 N1 C5 C4 179.42(10) no . . .
C8 N1 C5 C6 -1.50(13) no . . .
C5 N1 C9 C10 87.22(14) no . . .
C9 N1 C5 C4 -5.56(19) no . . .
C9 N1 C5 C6 173.51(10) no . . .
C8 N1 C9 C10 -98.32(13) no . . .
C9 N1 C8 O1 5.99(18) no . . .
C9 N1 C8 C7 -174.29(10) no . . .
C2 C1 C6 C5 -1.07(16) no . . .
C2 C1 C6 C7 -179.69(11) no . . .
C6 C1 C2 C3 -0.26(18) no . . .
C1 C2 C3 C4 1.2(2) no . . .
C2 C3 C4 C5 -0.76(19) no . . .
C3 C4 C5 N1 178.31(11) no . . .
C3 C4 C5 C6 -0.65(18) no . . .
N1 C5 C6 C1 -177.55(9) no . . .
N1 C5 C6 C7 1.44(13) no . . .
C4 C5 C6 C1 1.56(17) no . . .
C4 C5 C6 C7 -179.45(11) no . . .
C1 C6 C7 C7 -2.5(3) no . . 3_656
C1 C6 C7 C8 177.85(12) no . . .
C5 C6 C7 C7 178.77(11) no . . 3_656
C5 C6 C7 C8 -0.87(12) no . . .
C6 C7 C7 C6 180(125743) no . 3_656 3_656
C6 C7 C7 C8 0.4(2) no . 3_656 3_656
C6 C7 C8 O1 179.70(12) no . . .
C6 C7 C8 N1 0.01(12) no . . .
C7 C7 C8 O1 0.0(2) no 3_656 . .
C7 C7 C8 N1 -179.67(10) no 3_656 . .
C8 C7 C7 C6 -0.4(2) no . 3_656 3_656
C8 C7 C7 C8 180(94633) no . 3_656 3_656
N1 C9 C10 C11 -176.45(9) no . . .
C9 C10 C11 C12 -179.20(9) no . . .
C10 C11 C12 C13 -179.83(10) no . . .
C11 C12 C13 C14 177.50(10) no . . .
